data_2009369
loop_
_publ_author_name
'Lord, M.D.'
'Winter, R.E.K.'
'Rath, N.P.'

_publ_section_title
;
 <i>meso</i>- and <i>rac</i>-2,7-diphenyl-3,5-octadiyne-2,7-diol,
 C~20~H~18~O~2~
;
_journal_issue 1
_journal_name_full 'Acta Crystallographica Section C'
_journal_page_first 116
_journal_page_last 120
_journal_paper_doi 10.1107/S010827019300602X
_journal_volume 50
_journal_year 1994
_chemical_formula_sum 'C20 H18 O2'
_chemical_formula_weight 290.3
_space_group_IT_number 2
_space_group_name_Hall '-P 1'
_space_group_name_H-M_alt 'P -1'
_symmetry_cell_setting triclinic
_symmetry_space_group_name_Hall '-P 1'
_symmetry_space_group_name_H-M 'P -1'
_atom_type_scat_source IntTabIV
_cell_angle_alpha 95.32(2)
_cell_angle_beta 95.930(10)
_cell_angle_gamma 97.030(10)
_cell_formula_units_Z 3
_cell_length_a 10.194(2)
_cell_length_b 10.224(2)
_cell_length_c 11.985(2)
_cell_measurement_reflns_used 25
_cell_measurement_temperature 298
_cell_measurement_theta_max 12.5
_cell_measurement_theta_min 10
_cell_volume 1226.0(4)
_diffrn_measurement_device 'Siemens R3m/V'
_diffrn_measurement_method 2\q-\q
_diffrn_radiation_type MoK\a
_diffrn_radiation_wavelength 0.71069
_diffrn_reflns_av_R_equivalents 0.59
_diffrn_reflns_limit_h_max 9
_diffrn_reflns_limit_h_min -9
_diffrn_reflns_limit_k_max 9
_diffrn_reflns_limit_k_min -9
_diffrn_reflns_limit_l_max 11
_diffrn_reflns_limit_l_min 0
_diffrn_reflns_number 2436
_diffrn_reflns_theta_max 20
_diffrn_standards_decay_% <4
_diffrn_standards_interval_count 50
_diffrn_standards_number 3
_exptl_absorpt_coefficient_mu 0.075
_exptl_absorpt_correction_type none
_exptl_crystal_colour Colorless
_exptl_crystal_density_diffrn 1.180
_exptl_crystal_description 'Rectangular plates'
_exptl_crystal_size_max 0.3
_exptl_crystal_size_mid 0.3
_exptl_crystal_size_min 0.1
_refine_diff_density_max 0.32
_refine_diff_density_min -0.38
_refine_ls_extinction_method none
_refine_ls_goodness_of_fit_obs 1.26
_refine_ls_hydrogen_treatment noref
_refine_ls_number_parameters 148
_refine_ls_number_reflns 1451
_refine_ls_R_factor_obs 0.0677
_refine_ls_shift/esd_max 0.001
_refine_ls_structure_factor_coef F
_refine_ls_weighting_scheme unit
_refine_ls_wR_factor_obs 0.0654
_reflns_number_observed 1451
_reflns_number_total 2286
_reflns_observed_criterion F>6.0\s(F)
_cod_data_source_file cr1054.cif
_cod_data_source_block structure_1_of_2
_cod_original_cell_volume 1226.1(4)
_cod_database_code 2009369

loop_
_space_group_symop_id
_space_group_symop_operation_xyz
1 x,y,z
2 -x,-y,-z

loop_
_atom_site_label
_atom_site_fract_x
_atom_site_fract_y
_atom_site_fract_z
_atom_site_U_iso_or_equiv
O(11) .1016(4) .1259(5) .8292(4) .052(2)
O(12) .7486(4) -.1160(4) .9708(4) .052(2)
O(21) .1456(4) .8826(4) .1044(4) .048(2)
C(1) .1801(6) .1191(6) .7369(5) .039(2)
C(2) .0815(7) .0711(7) .6321(6) .050(2)
C(3) .2536(6) .2548(6) .7241(5) .038(2)
C(4) .2781(6) .0243(6) .7566(6) .040(2)
C(5) .3609(6) -.0431(7) .7800(6) .040(2)
C(6) .4647(6) -.1134(6) .8089(6) .040(2)
C(7) .5596(6) -.1641(6) .8386(6) .040(2)
C(8) .6825(6) -.2152(7) .8831(6) .039(2)
C(9) .6476(7) -.3414(7) .9388(6) .057(2)
C(10) .7730(6) -.2384(6) .7927(5) .036(2)
C(11) .9083(7) -.2358(7) .8245(7) .062(2)
C(12) .9922(9) -.2630(8) .7435(7) .077(3)
C(13) .9440(9) -.2925(8) .6343(7) .075(3)
C(14) .8130(8) -.2957(8) .6000(7) .067(2)
C(15) .7257(7) -.2686(7) .6800(6) .051(2)
C(16) .3741(8) .2698(8) .6836(6) .062(2)
C(17) .4363(9) .3959(9) .6653(7) .083(3)
C(18) .3754(9) .5034(10) .6930(7) .089(3)
C(19) .2580(10) .4908(10) .7333(8) .095(3)
C(20) .1932(8) .3666(8) .7491(7) .070(2)
C(21) .2041(6) .7658(6) .1303(5) .040(2)
C(22) .3339(7) .7702(7) .0779(6) .054(2)
C(23) .2278(6) .7651(6) .2583(5) .036(2)
C(24) .1128(6) .6481(7) .0759(6) .041(2)
C(25) .0418(6) .5543(7) .0284(6) .042(2)
C(26) .1970(7) .6533(7) .3119(6) .049(2)
C(27) .2230(7) .6578(8) .4285(6) .064(2)
C(28) .2810(7) .7741(8) .4910(7) .065(2)
C(29) .3115(7) .8850(8) .4394(6) .062(2)
C(30) .2864(7) .8832(7) .3229(6) .053(2)
H(11A) .1518 .1227 .8898 ?
H(12A) .7868 -.1544 1.0225 ?
H(21A) .2042 .9379 .0825 ?
H(2A) .0358 -.0144 .6414 ?
H(2B) .0181 .1325 .6222 ?
H(2C) .1290 .0644 .5671 ?
H(9A) .5905 -.3239 .9958 ?
H(9B) .6027 -.4101 .8831 ?
H(9C) .7276 -.3693 .9729 ?
H(11B) .9432 -.2143 .9024 ?
H(12B) 1.0855 -.2623 .7658 ?
H(13A) 1.0037 -.3113 .5798 ?
H(14A) .7799 -.3162 .5216 ?
H(15A) .6326 -.2698 .6570 ?
H(16A) .4170 .1928 .6677 ?
H(17A) .5188 .4060 .6329 ?
H(18A) .4185 .5904 .6851 ?
H(19A) .2172 .5688 .7508 ?
H(20A) .1075 .3579 .7763 ?
H(22A) .3165 .7710 -.0023 ?
H(22B) .3925 .8485 .1093 ?
H(22C) .3748 .6932 .0938 ?
H(26A) .1577 .5723 .2677 ?
H(27A) .2003 .5801 .4654 ?
H(28A) .3004 .7769 .5714 ?
H(29A) .3506 .9656 .4844 ?
H(30A) .3088 .9614 .2865 ?

loop_
_geom_angle_atom_site_label_1
_geom_angle_atom_site_label_2
_geom_angle_atom_site_label_3
_geom_angle
_geom_angle_publ_flag
O(11) C(1) C(2) 105.6(5) yes
C(2) C(1) C(3) 109.9(5) yes
C(2) C(1) C(4) 111.5(5) yes
C(1) C(3) C(16) 122.2(6) yes
C(16) C(3) C(20) 118.7(7) yes
C(4) C(5) C(6) 175.7(7) yes
C(6) C(7) C(8) 174.4(7) yes
O(12) C(8) C(9) 106.9(5) yes
O(12) C(8) C(10) 110.2(5) yes
C(9) C(8) C(10) 111.0(6) yes
C(8) C(10) C(15) 122.7(6) yes
C(10) C(11) C(12) 119.9(7) yes
C(12) C(13) C(14) 121.0(9) yes
C(10) C(15) C(14) 120.5(7) yes
C(16) C(17) C(18) 118.3(9) yes
C(18) C(19) C(20) 121.2(10) yes
O(21) C(21) C(22) 107.4(5) yes
C(22) C(21) C(23) 111.3(5) yes
C(22) C(21) C(24) 108.5(5) yes
C(21) C(23) C(26) 123.0(5) yes
C(26) C(23) C(30) 119.1(6) yes
C(24) C(25) C(25A) 179.2(8) yes
C(26) C(27) C(28) 119.9(7) yes
C(28) C(29) C(30) 121.0(7) yes
O(11) C(1) C(3) 111.0(5) yes
O(11) C(1) C(4) 109.3(5) yes
C(3) C(1) C(4) 109.5(5) yes
C(1) C(3) C(20) 119.0(6) yes
C(1) C(4) C(5) 174.2(6) yes
C(5) C(6) C(7) 174.4(7) yes
O(12) C(8) C(7) 106.0(5) yes
C(7) C(8) C(9) 110.4(5) yes
C(7) C(8) C(10) 112.1(6) yes
C(8) C(10) C(11) 119.0(6) yes
C(11) C(10) C(15) 118.3(7) yes
C(11) C(12) C(13) 120.8(8) yes
C(13) C(14) C(15) 119.5(7) yes
C(3) C(16) C(17) 121.3(8) yes
C(17) C(18) C(19) 121.3(9) yes
C(3) C(20) C(19) 119.1(8) yes
O(21) C(21) C(23) 109.4(5) yes
O(21) C(21) C(24) 108.1(5) yes
C(23) C(21) C(24) 111.9(5) yes
C(21) C(23) C(30) 117.9(6) yes
C(21) C(24) C(25) 177.3(7) yes
C(23) C(26) C(27) 120.5(6) yes
C(27) C(28) C(29) 120.2(7) yes
C(23) C(30) C(29) 119.2(7) yes

loop_
_geom_bond_atom_site_label_1
_geom_bond_atom_site_label_2
_geom_bond_distance
_geom_bond_publ_flag
O(11) C(1) 1.432(8) yes
O(21) C(21) 1.443(8) yes
C(1) C(3) 1.523(9) yes
C(3) C(16) 1.363(10) yes
C(4) C(5) 1.181(10) yes
C(6) C(7) 1.190(10) yes
C(8) C(9) 1.528(10) yes
C(10) C(11) 1.390(10) yes
C(11) C(12) 1.389(12) yes
C(13) C(14) 1.351(11) yes
C(16) C(17) 1.412(12) yes
C(18) C(19) 1.332(14) yes
C(21) C(22) 1.520(10) yes
C(21) C(24) 1.481(8) yes
C(23) C(30) 1.403(9) yes
C(25) C(25A) 1.389(12) yes
C(27) C(28) 1.377(10) yes
C(29) C(30) 1.391(10) yes
O(12) C(8) 1.441(7) yes
C(1) C(2) 1.527(8) yes
C(1) C(4) 1.492(10) yes
C(3) C(20) 1.386(11) yes
C(5) C(6) 1.383(10) yes
C(7) C(8) 1.483(9) yes
C(8) C(10) 1.515(9) yes
C(10) C(15) 1.378(9) yes
C(12) C(13) 1.343(12) yes
C(14) C(15) 1.406(11) yes
C(17) C(18) 1.359(14) yes
C(19) C(20) 1.397(13) yes
C(21) C(23) 1.529(9) yes
C(23) C(26) 1.381(10) yes
C(24) C(25) 1.189(8) yes
C(26) C(27) 1.390(10) yes
C(28) C(29) 1.361(11) yes
